data_7060304
loop_
_publ_author_name
'Isaia, Francesco'
'Garau, Alessandra'
'Castellano, Carlo'
'Demartin, Francesco'
'Aragoni, M. Carla'
'Arca, Massimiliano'
'Caltagirone, Claudia'
'Lippolis, Vito'
'Pivetta, Tiziana'

_publ_section_title
;
 Stabilization of caesium ions by simple organic molecules: crystal
 structures of Cs(OXL) (OXL = oxalurate anion) and the CsOH/cyanuric acid
 co-crystal Cs3(CYH3)4(OH)3 (CYH3 = cyanuric acid)
;
_journal_issue 6
_journal_name_full 'New Journal of Chemistry'
_journal_page_first 3263
_journal_page_last 3270
_journal_paper_doi 10.1039/D0NJ05601D
_journal_volume 45
_journal_year 2021
_chemical_formula_sum 'C12 H15 Cs3 N12 O15'
_chemical_formula_weight 966.09
_space_group_crystal_system triclinic
_space_group_IT_number 2
_space_group_name_Hall '-P 1'
_space_group_name_H-M_alt 'P -1'
_atom_sites_solution_hydrogens geom
_audit_creation_method SHELXL-2017/1
_audit_update_record
;
2020-12-29 deposited with the CCDC.	2021-01-13 downloaded from the CCDC.
;
_cell_angle_alpha 98.125(2)
_cell_angle_beta 103.986(2)
_cell_angle_gamma 111.539(2)
_cell_formula_units_Z 2
_cell_length_a 10.5063(12)
_cell_length_b 10.5363(12)
_cell_length_c 13.6572(16)
_cell_measurement_reflns_used 7112
_cell_measurement_temperature 294(2)
_cell_measurement_theta_max 30.55
_cell_measurement_theta_min 2.32
_cell_volume 1319.5(3)
_computing_cell_refinement 'SAINT Bruker-AXS'
_computing_data_collection 'Bruker APEXII Bruker-AXS'
_computing_data_reduction 'SAINT Bruker-AXS'
_computing_molecular_graphics 'DIAMOND Crystal Impact'
_computing_structure_refinement 'SHELXL-2017/1 (Sheldrick, 2017)'
_computing_structure_solution SIR92
_diffrn_ambient_temperature 294(2)
_diffrn_measured_fraction_theta_full 1.000
_diffrn_measured_fraction_theta_max 0.898
_diffrn_measurement_device_type 'APEX II CCD diffractometer'
_diffrn_measurement_method 'omega scan'
_diffrn_radiation_type MoK\a
_diffrn_radiation_wavelength 0.71073
_diffrn_reflns_av_R_equivalents 0.0538
_diffrn_reflns_av_unetI/netI 0.0692
_diffrn_reflns_Laue_measured_fraction_full 1.000
_diffrn_reflns_Laue_measured_fraction_max 0.898
_diffrn_reflns_limit_h_max 14
_diffrn_reflns_limit_h_min -14
_diffrn_reflns_limit_k_max 15
_diffrn_reflns_limit_k_min -15
_diffrn_reflns_limit_l_max 19
_diffrn_reflns_limit_l_min -19
_diffrn_reflns_number 13917
_diffrn_reflns_point_group_measured_fraction_full 1.000
_diffrn_reflns_point_group_measured_fraction_max 0.898
_diffrn_reflns_theta_full 25.242
_diffrn_reflns_theta_max 31.663
_diffrn_reflns_theta_min 1.589
_diffrn_source 'sealed tube'
_exptl_absorpt_coefficient_mu 4.215
_exptl_absorpt_correction_type empirical
_exptl_absorpt_process_details SADABS
_exptl_crystal_colour colorless
_exptl_crystal_density_diffrn 2.432
_exptl_crystal_description needle
_exptl_crystal_F_000 912
_exptl_crystal_size_max 0.21
_exptl_crystal_size_mid 0.02
_exptl_crystal_size_min 0.02
_exptl_transmission_factor_max 1.000
_exptl_transmission_factor_min 0.583
_refine_diff_density_max 3.419
_refine_diff_density_min -2.414
_refine_diff_density_rms 0.298
_refine_ls_extinction_method none
_refine_ls_goodness_of_fit_ref 1.069
_refine_ls_hydrogen_treatment constr
_refine_ls_matrix_type full
_refine_ls_number_parameters 380
_refine_ls_number_reflns 7891
_refine_ls_number_restraints 0
_refine_ls_restrained_S_all 1.069
_refine_ls_R_factor_all 0.1147
_refine_ls_R_factor_gt 0.0869
_refine_ls_shift/su_max 0.000
_refine_ls_shift/su_mean 0.000
_refine_ls_structure_factor_coef Fsqd
_refine_ls_weighting_details 'w=1/[\s^2^(Fo^2^)+(0.1260P)^2^+29.6705P] where P=(Fo^2^+2Fc^2^)/3'
_refine_ls_weighting_scheme calc
_refine_ls_wR_factor_gt 0.2471
_refine_ls_wR_factor_ref 0.2670
_reflns_Friedel_coverage 0.000
_reflns_number_gt 5787
_reflns_number_total 7891
_reflns_threshold_expression 'I > 2\s(I)'
_cod_data_source_file d0nj05601d2.cif
_cod_data_source_block Cs3(CYH3)4(OH)3
_cod_depositor_comments 'Adding full bibliography for 7060303--7060304.cif.'
_cod_database_code 7060304
_shelx_shelxl_version_number 2017/1
_shelx_space_group_comment
;
The symmetry employed for this shelxl refinement is uniquely defined
by the following loop, which should always be used as a source of
symmetry information in preference to the above space-group names.
They are only intended as comments.
;

loop_
_space_group_symop_operation_xyz
'x, y, z'
'-x, -y, -z'

loop_
_atom_site_label
_atom_site_type_symbol
_atom_site_fract_x
_atom_site_fract_y
_atom_site_fract_z
_atom_site_U_iso_or_equiv
_atom_site_adp_type
_atom_site_occupancy
_atom_site_site_symmetry_order
_atom_site_calc_flag
_atom_site_refinement_flags_posn
_atom_site_refinement_flags_adp
_atom_site_refinement_flags_occupancy
_atom_site_disorder_assembly
_atom_site_disorder_group
Cs1 Cs -0.38944(9) 0.18504(9) -0.32615(8) 0.0386(2) Uani 1 1 d . . . . .
Cs2 Cs -0.20725(8) 0.20771(8) -0.64280(7) 0.0332(2) Uani 1 1 d . . . . .
Cs3 Cs -0.20856(10) 0.27654(9) 0.04149(8) 0.0409(2) Uani 1 1 d . . . . .
C1 C -0.0280(12) 0.1921(12) -0.3937(10) 0.027(2) Uani 1 1 d . . . . .
C2 C 0.2039(11) 0.1749(12) -0.3696(10) 0.026(2) Uani 1 1 d . . . . .
C3 C 0.1745(12) 0.3903(12) -0.3858(10) 0.027(2) Uani 1 1 d . . . . .
C4 C -0.0380(12) 0.1171(12) -0.1312(11) 0.029(2) Uani 1 1 d . . . . .
C5 C 0.1820(12) 0.0859(12) -0.1269(11) 0.028(2) Uani 1 1 d . . . . .
C6 C 0.1644(12) 0.3122(12) -0.1286(10) 0.026(2) Uani 1 1 d . . . . .
C7 C 0.2127(12) 0.2970(12) 0.1214(10) 0.026(2) Uani 1 1 d . . . . .
C8 C 0.4446(13) 0.2894(13) 0.1347(11) 0.030(2) Uani 1 1 d . . . . .
C9 C 0.4136(11) 0.5039(12) 0.1234(10) 0.026(2) Uani 1 1 d . . . . .
C10 C 0.2007(12) 0.2316(12) 0.3823(10) 0.025(2) Uani 1 1 d . . . . .
C11 C 0.4331(11) 0.2194(11) 0.4036(10) 0.024(2) Uani 1 1 d . . . . .
C12 C 0.3975(11) 0.4283(11) 0.3763(10) 0.024(2) Uani 1 1 d . . . . .
N1 N 0.0582(10) 0.1184(9) -0.3803(9) 0.026(2) Uani 1 1 d . . . . .
H1 H 0.018331 0.031741 -0.378651 0.031 Uiso 1 1 calc R U . . .
N2 N 0.2575(10) 0.3143(10) -0.3702(9) 0.027(2) Uani 1 1 d . . . . .
H2 H 0.348523 0.357401 -0.360217 0.032 Uiso 1 1 calc R U . . .
N3 N 0.0313(10) 0.3263(11) -0.3988(9) 0.029(2) Uani 1 1 d . . . . .
H3 H -0.021449 0.372078 -0.410280 0.035 Uiso 1 1 calc R U . . .
N4 N 0.0427(10) 0.0359(10) -0.1301(9) 0.027(2) Uani 1 1 d . . . . .
H4 H 0.000166 -0.051764 -0.131639 0.032 Uiso 1 1 calc R U . . .
N5 N 0.2407(10) 0.2258(10) -0.1253(9) 0.027(2) Uani 1 1 d . . . . .
H5 H 0.329920 0.263810 -0.121959 0.032 Uiso 1 1 calc R U . . .
N6 N 0.0261(11) 0.2545(10) -0.1317(9) 0.030(2) Uani 1 1 d . . . . .
H6 H -0.022393 0.304991 -0.134111 0.036 Uiso 1 1 calc R U . . .
N7 N 0.3006(10) 0.2274(10) 0.1301(9) 0.027(2) Uani 1 1 d . . . . .
H7 H 0.264983 0.140801 0.132836 0.033 Uiso 1 1 calc R U . . .
N8 N 0.4940(11) 0.4275(11) 0.1303(10) 0.031(2) Uani 1 1 d . . . . .
H8 H 0.582220 0.468990 0.132084 0.038 Uiso 1 1 calc R U . . .
N9 N 0.2723(10) 0.4359(11) 0.1171(10) 0.032(2) Uani 1 1 d . . . . .
H9 H 0.218619 0.481130 0.110285 0.038 Uiso 1 1 calc R U . . .
N10 N 0.2904(10) 0.1593(10) 0.3982(9) 0.028(2) Uani 1 1 d . . . . .
H10 H 0.254465 0.074562 0.404747 0.033 Uiso 1 1 calc R U . . .
N11 N 0.4800(10) 0.3516(10) 0.3883(8) 0.0258(19) Uani 1 1 d . . . . .
H11 H 0.566568 0.389866 0.385914 0.031 Uiso 1 1 calc R U . . .
N12 N 0.2574(10) 0.3662(10) 0.3718(9) 0.028(2) Uani 1 1 d . . . . .
H12 H 0.204149 0.411709 0.362373 0.034 Uiso 1 1 calc R U . . .
O1 O -0.1596(9) 0.1283(10) -0.4072(9) 0.035(2) Uani 1 1 d . . . . .
O2 O 0.2785(10) 0.1055(9) -0.3605(9) 0.036(2) Uani 1 1 d . . . . .
O3 O 0.2346(11) 0.5163(10) -0.3874(11) 0.047(3) Uani 1 1 d . . . . .
O4 O -0.1642(10) 0.0594(10) -0.1324(10) 0.039(2) Uani 1 1 d . . . . .
O5 O 0.2496(11) 0.0134(11) -0.1257(10) 0.042(2) Uani 1 1 d . . . . .
O6 O 0.2271(10) 0.4359(9) -0.1300(9) 0.036(2) Uani 1 1 d . . . . .
O7 O 0.0859(9) 0.2376(9) 0.1157(8) 0.033(2) Uani 1 1 d . . . . .
O8 O 0.5214(11) 0.2242(10) 0.1407(11) 0.044(3) Uani 1 1 d . . . . .
O9 O 0.4630(10) 0.6289(9) 0.1219(10) 0.040(2) Uani 1 1 d . . . . .
O10 O 0.0734(9) 0.1693(9) 0.3782(9) 0.036(2) Uani 1 1 d . . . . .
O11 O 0.5109(10) 0.1556(11) 0.4198(10) 0.044(3) Uani 1 1 d . . . . .
O12 O 0.4498(9) 0.5495(9) 0.3630(9) 0.035(2) Uani 1 1 d . . . . .
OH1 O -0.1022(14) 0.4362(14) -0.1464(12) 0.056(3) Uani 1 1 d . . . . .
OH2 O -0.4779(12) 0.0544(12) -0.1462(12) 0.053(3) Uani 1 1 d . . . . .
OH3 O 0.0424(14) 0.4598(14) -0.6950(13) 0.060(4) Uani 1 1 d . . . . .

loop_
_atom_site_aniso_label
_atom_site_aniso_U_11
_atom_site_aniso_U_22
_atom_site_aniso_U_33
_atom_site_aniso_U_23
_atom_site_aniso_U_13
_atom_site_aniso_U_12
Cs1 0.0315(4) 0.0273(4) 0.0621(6) 0.0127(4) 0.0212(4) 0.0135(3)
Cs2 0.0253(3) 0.0220(3) 0.0584(5) 0.0143(3) 0.0171(3) 0.0125(3)
Cs3 0.0340(4) 0.0316(4) 0.0601(6) 0.0129(4) 0.0193(4) 0.0137(3)
C1 0.016(5) 0.019(5) 0.044(7) 0.008(4) 0.011(4) 0.004(4)
C2 0.014(4) 0.023(5) 0.041(7) 0.009(4) 0.007(4) 0.007(4)
C3 0.016(4) 0.017(5) 0.045(7) 0.004(4) 0.012(4) 0.004(4)
C4 0.020(5) 0.020(5) 0.045(7) 0.007(5) 0.017(5) 0.004(4)
C5 0.013(4) 0.021(5) 0.050(7) 0.014(5) 0.012(5) 0.005(4)
C6 0.021(5) 0.019(5) 0.035(6) 0.003(4) 0.008(4) 0.005(4)
C7 0.017(5) 0.019(5) 0.038(6) 0.006(4) 0.009(4) 0.004(4)
C8 0.025(5) 0.023(5) 0.040(7) 0.006(5) 0.014(5) 0.007(4)
C9 0.015(4) 0.019(5) 0.043(7) 0.012(4) 0.008(4) 0.005(4)
C10 0.023(5) 0.021(5) 0.036(6) 0.008(4) 0.011(4) 0.011(4)
C11 0.016(4) 0.016(4) 0.038(6) 0.004(4) 0.009(4) 0.005(4)
C12 0.011(4) 0.016(4) 0.042(6) 0.009(4) 0.010(4) 0.002(3)
N1 0.020(4) 0.009(3) 0.048(6) 0.012(4) 0.013(4) 0.003(3)
N2 0.014(4) 0.018(4) 0.049(6) 0.012(4) 0.010(4) 0.005(3)
N3 0.017(4) 0.022(4) 0.056(7) 0.016(4) 0.018(4) 0.010(3)
N4 0.021(4) 0.013(4) 0.052(6) 0.012(4) 0.019(4) 0.007(3)
N5 0.021(4) 0.017(4) 0.045(6) 0.012(4) 0.016(4) 0.006(3)
N6 0.025(5) 0.015(4) 0.052(7) 0.007(4) 0.016(4) 0.008(4)
N7 0.021(4) 0.016(4) 0.047(6) 0.009(4) 0.014(4) 0.006(3)
N8 0.022(4) 0.018(4) 0.057(7) 0.010(4) 0.017(5) 0.008(3)
N9 0.017(4) 0.021(4) 0.061(7) 0.016(5) 0.020(5) 0.006(3)
N10 0.014(4) 0.019(4) 0.055(7) 0.018(4) 0.015(4) 0.007(3)
N11 0.017(4) 0.019(4) 0.040(6) 0.008(4) 0.013(4) 0.004(3)
N12 0.018(4) 0.019(4) 0.051(6) 0.014(4) 0.013(4) 0.008(3)
O1 0.016(4) 0.024(4) 0.066(7) 0.017(4) 0.012(4) 0.007(3)
O2 0.035(5) 0.017(4) 0.060(6) 0.016(4) 0.022(4) 0.008(3)
O3 0.034(5) 0.015(4) 0.105(9) 0.027(5) 0.036(6) 0.011(4)
O4 0.019(4) 0.023(4) 0.074(7) 0.009(4) 0.020(4) 0.005(3)
O5 0.031(5) 0.030(5) 0.081(8) 0.022(5) 0.032(5) 0.018(4)
O6 0.026(4) 0.017(4) 0.067(7) 0.012(4) 0.020(4) 0.006(3)
O7 0.022(4) 0.020(4) 0.056(6) 0.012(4) 0.015(4) 0.003(3)
O8 0.029(5) 0.022(4) 0.089(8) 0.020(5) 0.027(5) 0.013(4)
O9 0.024(4) 0.012(4) 0.081(8) 0.015(4) 0.018(5) 0.003(3)
O10 0.014(3) 0.023(4) 0.071(7) 0.016(4) 0.016(4) 0.005(3)
O11 0.025(4) 0.029(5) 0.086(8) 0.024(5) 0.020(5) 0.015(4)
O12 0.022(4) 0.019(4) 0.070(7) 0.022(4) 0.020(4) 0.008(3)
OH1 0.052(7) 0.051(7) 0.089(9) 0.022(6) 0.031(7) 0.039(6)
OH2 0.041(6) 0.037(6) 0.096(10) 0.028(6) 0.036(6) 0.019(5)
OH3 0.057(7) 0.047(7) 0.110(11) 0.041(7) 0.053(8) 0.036(6)

loop_
_atom_type_symbol
_atom_type_description
_atom_type_scat_dispersion_real
_atom_type_scat_dispersion_imag
_atom_type_scat_source
C C 0.0033 0.0016 'International Tables Vol C Tables 4.2.6.8 and 6.1.1.4'
H H 0.0000 0.0000 'International Tables Vol C Tables 4.2.6.8 and 6.1.1.4'
N N 0.0061 0.0033 'International Tables Vol C Tables 4.2.6.8 and 6.1.1.4'
O O 0.0106 0.0060 'International Tables Vol C Tables 4.2.6.8 and 6.1.1.4'
Cs Cs -0.3680 2.1192 'International Tables Vol C Tables 4.2.6.8 and 6.1.1.4'

loop_
_geom_angle_atom_site_label_1
_geom_angle_atom_site_label_2
_geom_angle_atom_site_label_3
_geom_angle
_geom_angle_site_symmetry_1
_geom_angle_site_symmetry_3
_geom_angle_publ_flag
O1 Cs1 OH2 119.6(3) . . ?
O1 Cs1 O12 119.0(2) . 2_565 ?
OH2 Cs1 O12 117.9(3) . 2_565 ?
O1 Cs1 O2 147.3(3) . 1_455 ?
OH2 Cs1 O2 70.3(3) . 1_455 ?
O12 Cs1 O2 71.9(2) 2_565 1_455 ?
O1 Cs1 O11 72.1(2) . 2 ?
OH2 Cs1 O11 75.5(3) . 2 ?
O12 Cs1 O11 142.5(3) 2_565 2 ?
O2 Cs1 O11 81.9(2) 1_455 2 ?
O1 Cs1 OH1 82.7(3) . . ?
OH2 Cs1 OH1 88.2(4) . . ?
O12 Cs1 OH1 80.5(3) 2_565 . ?
O2 Cs1 OH1 129.9(3) 1_455 . ?
O11 Cs1 OH1 136.8(3) 2 . ?
O1 Cs1 O11 73.3(3) . 1_454 ?
OH2 Cs1 O11 144.6(3) . 1_454 ?
O12 Cs1 O11 72.0(3) 2_565 1_454 ?
O2 Cs1 O11 82.6(3) 1_455 1_454 ?
O11 Cs1 O11 78.5(3) 2 1_454 ?
OH1 Cs1 O11 127.2(3) . 1_454 ?
O1 Cs1 O9 147.3(2) . 2_565 ?
OH2 Cs1 O9 57.3(3) . 2_565 ?
O12 Cs1 O9 62.8(3) 2_565 2_565 ?
O2 Cs1 O9 65.3(2) 1_455 2_565 ?
O11 Cs1 O9 128.7(2) 2 2_565 ?
OH1 Cs1 O9 65.0(3) . 2_565 ?
O11 Cs1 O9 130.4(2) 1_454 2_565 ?
O1 Cs1 Cs2 115.56(17) . 2_454 ?
OH2 Cs1 Cs2 52.4(2) . 2_454 ?
O12 Cs1 Cs2 114.39(15) 2_565 2_454 ?
O2 Cs1 Cs2 42.67(15) 1_455 2_454 ?
O11 Cs1 Cs2 43.50(18) 2 2_454 ?
OH1 Cs1 Cs2 140.5(3) . 2_454 ?
O11 Cs1 Cs2 92.24(17) 1_454 2_454 ?
O9 Cs1 Cs2 88.66(13) 2_565 2_454 ?
C11 Cs1 Cs2 91.33(16) 1_454 2_454 ?
O1 Cs1 Cs3 105.2(2) . . ?
OH2 Cs1 Cs3 41.5(2) . . ?
O12 Cs1 Cs3 104.2(2) 2_565 . ?
O2 Cs1 Cs3 101.0(2) 1_455 . ?
O11 Cs1 Cs3 106.9(2) 2 . ?
OH1 Cs1 Cs3 46.7(3) . . ?
O11 Cs1 Cs3 173.79(17) 1_454 . ?
O9 Cs1 Cs3 48.59(17) 2_565 . ?
Cs2 Cs1 Cs3 93.84(2) 2_454 . ?
O1 Cs1 Cs1 67.37(19) . 2_454 ?
OH2 Cs1 Cs1 111.6(2) . 2_454 ?
O12 Cs1 Cs1 108.0(2) 2_565 2_454 ?
O2 Cs1 Cs1 79.99(19) 1_455 2_454 ?
O11 Cs1 Cs1 39.5(2) 2 2_454 ?
OH1 Cs1 Cs1 149.4(2) . 2_454 ?
O11 Cs1 Cs1 39.01(17) 1_454 2_454 ?
O9 Cs1 Cs1 145.30(15) 2_565 2_454 ?
Cs2 Cs1 Cs1 63.86(2) 2_454 2_454 ?
Cs3 Cs1 Cs1 146.29(3) . 2_454 ?
O3 Cs2 O10 126.3(2) 2_564 1_554 ?
O3 Cs2 O2 157.6(3) 2_564 2_554 ?
O10 Cs2 O2 73.3(2) 1_554 2_554 ?
O3 Cs2 O11 73.2(3) 2_564 1_454 ?
O10 Cs2 O11 150.5(3) 1_554 1_454 ?
O2 Cs2 O11 84.6(3) 2_554 1_454 ?
O3 Cs2 OH3 66.2(3) 2_564 . ?
O10 Cs2 OH3 65.7(3) 1_554 . ?
O2 Cs2 OH3 136.1(3) 2_554 . ?
O11 Cs2 OH3 139.3(3) 1_454 . ?
O3 Cs2 O1 106.9(3) 2_564 . ?
O10 Cs2 O1 81.2(3) 1_554 . ?
O2 Cs2 O1 61.9(3) 2_554 . ?
O11 Cs2 O1 71.2(3) 1_454 . ?
OH3 Cs2 O1 123.3(3) . . ?
O3 Cs2 O5 128.1(3) 2_564 2_554 ?
O10 Cs2 O5 71.6(3) 1_554 2_554 ?
O2 Cs2 O5 64.5(3) 2_554 2_554 ?
O11 Cs2 O5 116.3(3) 1_454 2_554 ?
OH3 Cs2 O5 87.7(3) . 2_554 ?
O1 Cs2 O5 124.7(2) . 2_554 ?
O3 Cs2 OH2 108.9(3) 2_564 2_454 ?
O10 Cs2 OH2 115.0(3) 1_554 2_454 ?
O2 Cs2 OH2 64.5(3) 2_554 2_454 ?
O11 Cs2 OH2 70.1(3) 1_454 2_454 ?
OH3 Cs2 OH2 120.2(4) . 2_454 ?
O1 Cs2 OH2 115.2(2) . 2_454 ?
O5 Cs2 OH2 46.6(2) 2_554 2_454 ?
C1 Cs2 OH2 131.8(3) . 2_454 ?
O3 Cs2 O8 66.1(3) 2_564 1_454 ?
O10 Cs2 O8 134.1(3) 1_554 1_454 ?
O2 Cs2 O8 109.9(3) 2_554 1_454 ?
O11 Cs2 O8 71.5(3) 1_454 1_454 ?
OH3 Cs2 O8 89.0(3) . 1_454 ?
O1 Cs2 O8 142.4(2) . 1_454 ?
O5 Cs2 O8 69.7(2) 2_554 1_454 ?
C1 Cs2 O8 161.5(3) . 1_454 ?
OH2 Cs2 O8 45.4(2) 2_454 1_454 ?
O3 Cs2 Cs3 82.0(3) 2_564 1_554 ?
O10 Cs2 Cs3 88.2(2) 1_554 1_554 ?
O2 Cs2 Cs3 111.9(2) 2_554 1_554 ?
O11 Cs2 Cs3 118.6(2) 1_454 1_554 ?
OH3 Cs2 Cs3 53.6(3) . 1_554 ?
O1 Cs2 Cs3 168.85(16) . 1_554 ?
O5 Cs2 Cs3 47.58(17) 2_554 1_554 ?
OH2 Cs2 Cs3 66.6(2) 2_454 1_554 ?
O8 Cs2 Cs3 47.14(17) 1_454 1_554 ?
OH2 Cs3 O6 116.2(3) . 2_565 ?
OH2 Cs3 O7 121.9(3) . . ?
O6 Cs3 O7 121.2(2) 2_565 . ?
OH2 Cs3 O4 60.1(3) . . ?
O6 Cs3 O4 153.4(3) 2_565 . ?
O7 Cs3 O4 64.9(3) . . ?
OH2 Cs3 O5 80.9(3) . 2 ?
O6 Cs3 O5 133.4(3) 2_565 2 ?
O7 Cs3 O5 66.6(2) . 2 ?
O4 Cs3 O5 73.1(3) . 2 ?
OH2 Cs3 O8 77.7(3) . 1_455 ?
O6 Cs3 O8 67.7(2) 2_565 1_455 ?
O7 Cs3 O8 131.9(3) . 1_455 ?
O4 Cs3 O8 130.2(2) . 1_455 ?
O5 Cs3 O8 75.4(2) 2 1_455 ?
OH2 Cs3 OH1 153.9(3) . 2_565 ?
O6 Cs3 OH1 63.0(2) 2_565 2_565 ?
O7 Cs3 OH1 61.3(2) . 2_565 ?
O4 Cs3 OH1 107.9(3) . 2_565 ?
O5 Cs3 OH1 119.6(3) 2 2_565 ?
O8 Cs3 OH1 121.0(3) 1_455 2_565 ?
OH2 Cs3 OH1 85.3(3) . . ?
O6 Cs3 OH1 84.7(3) 2_565 . ?
O7 Cs3 OH1 91.7(3) . . ?
O4 Cs3 OH1 69.0(3) . . ?
O5 Cs3 OH1 141.6(3) 2 . ?
O8 Cs3 OH1 135.8(3) 1_455 . ?
OH1 Cs3 OH1 68.6(4) 2_565 . ?
OH2 Cs3 O9 57.2(3) . 2_565 ?
O6 Cs3 O9 62.1(3) 2_565 2_565 ?
O7 Cs3 O9 155.1(2) . 2_565 ?
O4 Cs3 O9 101.3(3) . 2_565 ?
O5 Cs3 O9 131.5(2) 2 2_565 ?
O8 Cs3 O9 73.0(3) 1_455 2_565 ?
OH1 Cs3 O9 108.0(3) 2_565 2_565 ?
OH1 Cs3 O9 63.6(3) . 2_565 ?
OH2 Cs3 OH3 161.5(3) . 1_556 ?
O6 Cs3 OH3 67.7(3) 2_565 1_556 ?
O7 Cs3 OH3 60.3(3) . 1_556 ?
O4 Cs3 OH3 125.1(3) . 1_556 ?
O5 Cs3 OH3 84.1(3) 2 1_556 ?
O8 Cs3 OH3 88.2(3) 1_455 1_556 ?
OH1 Cs3 OH3 44.6(3) 2_565 1_556 ?
OH1 Cs3 OH3 113.2(3) . 1_556 ?
O9 Cs3 OH3 129.8(2) 2_565 1_556 ?
O5 C5 N4 123.2(11) . . ?
O5 C5 N5 122.9(10) . . ?
N4 C5 N5 113.8(10) . . ?
O6 C6 N6 123.1(11) . . ?
O6 C6 N5 118.7(10) . . ?
N6 C6 N5 118.2(10) . . ?
O7 C7 N7 121.3(11) . . ?
O7 C7 N9 121.5(11) . . ?
N7 C7 N9 117.2(10) . . ?
O8 C8 N8 122.5(11) . . ?
O8 C8 N7 122.5(11) . . ?
N8 C8 N7 115.1(11) . . ?
O9 C9 N8 122.7(10) . . ?
O9 C9 N9 120.1(11) . . ?
N8 C9 N9 117.2(10) . . ?
O10 C10 N12 123.0(10) . . ?
O10 C10 N10 118.1(10) . . ?
N12 C10 N10 118.9(10) . . ?
O11 C11 N11 123.3(10) . . ?
O11 C11 N10 121.5(10) . . ?
N11 C11 N10 115.2(10) . . ?
O11 C11 Cs1 55.6(8) . 1_656 ?
N11 C11 Cs1 116.4(7) . 1_656 ?
N10 C11 Cs1 99.9(8) . 1_656 ?
O12 C12 N12 121.0(10) . . ?
O12 C12 N11 120.0(9) . . ?
N12 C12 N11 118.9(9) . . ?
C2 N1 C1 124.5(9) . . ?
C2 N2 C3 124.1(9) . . ?
C1 N3 C3 120.1(10) . . ?
C1 N3 Cs2 85.0(8) . . ?
C3 N3 Cs2 119.0(8) . . ?
C5 N4 C4 124.5(9) . . ?
C5 N5 C6 124.3(9) . . ?
C6 N6 C4 120.5(10) . . ?
C6 N6 Cs3 139.5(8) . . ?
C4 N6 Cs3 79.4(7) . . ?
C7 N7 C8 123.4(10) . . ?
C9 N8 C8 124.7(10) . . ?
C9 N9 C7 122.3(10) . . ?
C11 N10 C10 122.4(9) . . ?
C11 N11 C12 124.3(9) . . ?
C12 N12 C10 120.2(10) . . ?
C1 O1 Cs1 137.0(8) . . ?
C1 O1 Cs2 85.2(8) . . ?
Cs1 O1 Cs2 104.3(3) . . ?
C2 O2 Cs2 133.0(7) . 2_554 ?
C2 O2 Cs1 133.3(7) . 1_655 ?
Cs2 O2 Cs1 93.7(3) 2_554 1_655 ?
C3 O3 Cs2 143.1(8) . 2_564 ?
C4 O4 Cs3 106.7(8) . . ?
C5 O5 Cs3 130.9(8) . 2 ?
C5 O5 Cs2 119.7(10) . 2_554 ?
Cs3 O5 Cs2 82.0(2) 2 2_554 ?
C6 O6 Cs3 134.4(8) . 2_565 ?
C7 O7 Cs3 139.0(8) . . ?
C8 O8 Cs3 126.1(9) . 1_655 ?
C8 O8 Cs2 133.3(10) . 1_656 ?
Cs3 O8 Cs2 79.4(2) 1_655 1_656 ?
C9 O9 Cs3 113.5(8) . 2_565 ?
C9 O9 Cs1 106.5(9) . 2_565 ?
Cs3 O9 Cs1 82.8(2) 2_565 2_565 ?
C10 O10 Cs2 142.7(8) . 1_556 ?
C11 O11 Cs2 126.9(8) . 1_656 ?
C11 O11 Cs1 122.3(8) . 2 ?
Cs2 O11 Cs1 91.0(3) 1_656 2 ?
C11 O11 Cs1 106.5(9) . 1_656 ?
Cs2 O11 Cs1 105.2(3) 1_656 1_656 ?
Cs1 O11 Cs1 101.5(3) 2 1_656 ?
C12 O12 Cs1 145.2(7) . 2_565 ?
Cs1 OH1 Cs3 159.3(5) . 2_565 ?
Cs1 OH1 Cs3 89.2(3) . . ?
Cs3 OH1 Cs3 111.4(4) 2_565 . ?
Cs1 OH2 Cs3 97.3(3) . . ?
Cs1 OH2 Cs2 84.5(3) . 2_454 ?
Cs3 OH2 Cs2 178.2(4) . 2_454 ?
Cs2 OH3 Cs3 80.1(3) . 1_554 ?

loop_
_geom_bond_atom_site_label_1
_geom_bond_atom_site_label_2
_geom_bond_distance
_geom_bond_site_symmetry_2
_geom_bond_publ_flag
Cs1 O1 3.095(9) . ?
Cs1 OH2 3.149(13) . ?
Cs1 O12 3.166(9) 2_565 ?
Cs1 O2 3.169(10) 1_455 ?
Cs1 O11 3.271(11) 2 ?
Cs1 OH1 3.295(15) . ?
Cs1 O11 3.307(13) 1_454 ?
Cs1 O9 3.583(11) 2_565 ?
Cs1 Cs2 4.5846(12) 2_454 ?
Cs1 Cs3 4.7355(16) . ?
Cs1 Cs1 5.092(2) 2_454 ?
Cs2 O3 3.007(9) 2_564 ?
Cs2 O10 3.072(8) 1_554 ?
Cs2 O2 3.114(8) 2_554 ?
Cs2 O11 3.156(10) 1_454 ?
Cs2 OH3 3.281(12) . ?
Cs2 O1 3.404(11) . ?
Cs2 O5 3.478(12) 2_554 ?
Cs2 OH2 3.648(14) 2_454 ?
Cs2 O8 3.651(12) 1_454 ?
Cs2 Cs3 4.4699(15) 1_554 ?
Cs3 OH2 3.161(14) . ?
Cs3 O6 3.192(9) 2_565 ?
Cs3 O7 3.209(9) . ?
Cs3 O4 3.297(11) . ?
Cs3 O5 3.332(10) 2 ?
Cs3 O8 3.333(10) 1_455 ?
Cs3 OH1 3.336(14) 2_565 ?
Cs3 OH1 3.448(15) . ?
Cs3 O9 3.580(11) 2_565 ?
Cs3 OH3 3.653(17) 1_556 ?
C1 O1 1.248(13) . ?
C1 N3 1.340(14) . ?
C1 N1 1.391(15) . ?
C2 O2 1.251(15) . ?
C2 N2 1.368(14) . ?
C2 N1 1.384(14) . ?
C3 O3 1.250(14) . ?
C3 N3 1.357(13) . ?
C3 N2 1.386(15) . ?
C4 O4 1.234(13) . ?
C4 N6 1.356(15) . ?
C4 N4 1.408(15) . ?
C5 O5 1.219(15) . ?
C5 N4 1.348(13) . ?
C5 N5 1.367(14) . ?
C6 O6 1.231(14) . ?
C6 N6 1.341(15) . ?
C6 N5 1.415(15) . ?
C7 O7 1.224(13) . ?
C7 N7 1.369(15) . ?
C7 N9 1.380(14) . ?
C8 O8 1.234(16) . ?
C8 N8 1.369(15) . ?
C8 N7 1.391(15) . ?
C9 O9 1.232(14) . ?
C9 N8 1.361(15) . ?
C9 N9 1.365(13) . ?
C10 O10 1.237(13) . ?
C10 N12 1.365(14) . ?
C10 N10 1.411(14) . ?
C11 O11 1.236(15) . ?
C11 N11 1.361(14) . ?
C11 N10 1.375(13) . ?
C12 O12 1.251(13) . ?
C12 N12 1.355(13) . ?
C12 N11 1.384(14) . ?
